data_7134513
loop_
_publ_author_name
'Liberka, Michal'
'Gas, Piotr'
'Chorazy, Szymon'

_publ_section_title
;
 Decanuclear {CuI6ReV4} clusters utilizing cyanido and nitrido molecular
 bridges as efficient ligand-modulated luminophores
;
_journal_issue 47
_journal_name_full 'Chemical Communications'
_journal_page_first 8580
_journal_page_last 8583
_journal_paper_doi 10.1039/D5CC00403A
_journal_volume 61
_journal_year 2025
_chemical_formula_moiety '2(C24 H20 P), C10 H4 N7 Re, 0.45(C H2 Cl2)'
_chemical_formula_sum 'C58.45 H44.9 Cl0.9 N7 P2 Re'
_chemical_formula_weight 1125.36
_space_group_IT_number 14
_space_group_name_Hall '-P 2ybc'
_space_group_name_H-M_alt 'P 1 21/c 1'
_symmetry_cell_setting monoclinic
_symmetry_Int_Tables_number 14
_symmetry_space_group_name_Hall '-P 2ybc'
_symmetry_space_group_name_H-M 'P 1 21/c 1'
_atom_sites_solution_hydrogens geom
_audit_conform_dict_location ftp://ftp.iucr.org/pub/cif_core.dic
_audit_conform_dict_name cif_core.dic
_audit_conform_dict_version 2.4.5
_audit_creation_date 2025-04-09T20:29:01-00:00
_audit_creation_method 'WinGX routine CIF_UPDATE'
_audit_update_record
;
2025-04-10 deposited with the CCDC.	2025-05-08 downloaded from the CCDC.
;
_cell_angle_alpha 90
_cell_angle_beta 92.476(3)
_cell_angle_gamma 90
_cell_formula_units_Z 8
_cell_length_a 8.7303(8)
_cell_length_b 54.337(6)
_cell_length_c 21.586(2)
_cell_measurement_reflns_used 118548
_cell_measurement_temperature 100(2)
_cell_measurement_theta_max 25.048
_cell_measurement_theta_min 1.925
_cell_measurement_wavelength 0.71073
_cell_volume 10230.4(17)
_computing_data_collection 'Bruker APEX4'
_computing_molecular_graphics 'Ortep for Windows (Farrugia, 2012)'
_computing_publication_material 'WinGX publication routines (Farrugia, 2012)'
_computing_structure_refinement 'SHELXL-2018/3 (Sheldrick, 2018)'
_computing_structure_solution 'SHELXT 2018/2 (Sheldrick, 2018)'
_diffrn_ambient_temperature 100(2)
_diffrn_measured_fraction_theta_full 0.997
_diffrn_measured_fraction_theta_max 0.997
_diffrn_measurement_device_type 'D8Quest Eco Photon50'
_diffrn_measurement_method \w
_diffrn_radiation_monochromator graphite
_diffrn_radiation_probe x-ray
_diffrn_radiation_type MoK\a
_diffrn_radiation_wavelength 0.71073
_diffrn_reflns_av_R_equivalents 0.1274
_diffrn_reflns_av_unetI/netI 0.0931
_diffrn_reflns_Laue_measured_fraction_full 0.997
_diffrn_reflns_Laue_measured_fraction_max 0.997
_diffrn_reflns_limit_h_max 9
_diffrn_reflns_limit_h_min -10
_diffrn_reflns_limit_k_max 64
_diffrn_reflns_limit_k_min -64
_diffrn_reflns_limit_l_max 25
_diffrn_reflns_limit_l_min -25
_diffrn_reflns_number 118548
_diffrn_reflns_point_group_measured_fraction_full 0.997
_diffrn_reflns_point_group_measured_fraction_max 0.997
_diffrn_reflns_theta_full 25.048
_diffrn_reflns_theta_max 25.048
_diffrn_reflns_theta_min 1.925
_diffrn_standards_decay_% 0
_diffrn_standards_interval_count 0
_diffrn_standards_interval_time 0
_diffrn_standards_number 0
_exptl_absorpt_coefficient_mu 2.531
_exptl_absorpt_correction_T_max 0.7452
_exptl_absorpt_correction_T_min 0.6284
_exptl_absorpt_correction_type multi-scan
_exptl_absorpt_process_details 'TWINABS (Sheldrick, 2009)'
_exptl_crystal_colour yellow
_exptl_crystal_density_diffrn 1.461
_exptl_crystal_density_method 'not measured'
_exptl_crystal_description needle
_exptl_crystal_F_000 4519
_exptl_crystal_size_max 0.10
_exptl_crystal_size_mid 0.03
_exptl_crystal_size_min 0.02
_refine_diff_density_max 1.57
_refine_diff_density_min -1.432
_refine_diff_density_rms 0.137
_refine_ls_extinction_method none
_refine_ls_goodness_of_fit_ref 1.087
_refine_ls_hydrogen_treatment constr
_refine_ls_matrix_type full
_refine_ls_number_constraints 0
_refine_ls_number_parameters 1504
_refine_ls_number_reflns 18076
_refine_ls_number_restraints 220
_refine_ls_restrained_S_all 1.083
_refine_ls_R_factor_all 0.0826
_refine_ls_R_factor_gt 0.0608
_refine_ls_shift/su_max 0.001
_refine_ls_shift/su_mean 0
_refine_ls_structure_factor_coef Fsqd
_refine_ls_weighting_details 'w=1/[\s^2^(Fo^2^)+(0.0001P)^2^+40.7924P] where P=(Fo^2^+2Fc^2^)/3'
_refine_ls_weighting_scheme calc
_refine_ls_wR_factor_gt 0.107
_refine_ls_wR_factor_ref 0.1174
_reflns_Friedel_coverage 0
_reflns_number_gt 14027
_reflns_number_total 18076
_reflns_threshold_expression 'I > 2\s(I)'
_cod_data_source_file d5cc00403a2.cif
_cod_data_source_block Re-3pcn
_cod_depositor_comments 'Adding full bibliography for 7134511--7134518.cif.'
_cod_original_cell_volume 10230.6(18)
_cod_original_sg_symbol_H-M 'P 21/c'
_cod_original_formula_sum 'C58.45 H44.90 Cl0.90 N7 P2 Re'
_cod_database_code 7134513
_shelx_shelxl_version_number 2018/3

loop_
_symmetry_equiv_pos_as_xyz
'x, y, z'
'-x, y+1/2, -z+1/2'
'-x, -y, -z'
'x, -y-1/2, z-1/2'

loop_
_atom_site_label
_atom_site_type_symbol
_atom_site_fract_x
_atom_site_fract_y
_atom_site_fract_z
_atom_site_U_iso_or_equiv
_atom_site_adp_type
_atom_site_occupancy
_atom_site_site_symmetry_order
_atom_site_calc_flag
_atom_site_refinement_flags_posn
_atom_site_refinement_flags_adp
_atom_site_refinement_flags_occupancy
_atom_site_disorder_assembly
_atom_site_disorder_group
Re1 Re 0.49736(3) 0.45625(2) 0.23589(2) 0.02445(9) Uani 1 1 d . . . . .
Re2 Re -0.25337(3) 0.19383(2) 0.30780(2) 0.02575(9) Uani 1 1 d . . . . .
P2 P 0.1618(2) 0.33979(3) 0.12657(8) 0.0211(4) Uani 1 1 d . . . . .
P3 P 0.1725(2) 0.56904(3) 0.06385(9) 0.0258(4) Uani 1 1 d . . . . .
P1 P -0.0922(2) 0.29536(3) 0.47802(9) 0.0243(4) Uani 1 1 d . . . . .
N1 N 0.6628(7) 0.46965(11) 0.2177(3) 0.0328(15) Uani 1 1 d . . . . .
N3L N -0.0037(6) 0.20766(10) 0.2652(3) 0.0233(13) Uani 1 1 d . . . . .
N1L N 0.2530(6) 0.43642(10) 0.2685(3) 0.0237(13) Uani 1 1 d . . . . .
N10 N -0.0572(7) 0.20476(11) 0.4370(3) 0.0312(15) Uani 1 1 d . . . . .
N8 N -0.3687(7) 0.18690(12) 0.1628(3) 0.0378(17) Uani 1 1 d . . . . .
C11L C 0.0129(8) 0.22345(12) 0.2174(3) 0.0248(16) Uani 1 1 d . . . . .
H11L H -0.076835 0.229785 0.196671 0.03 Uiso 1 1 calc R U . . .
C10 C -0.1257(8) 0.20155(12) 0.3907(3) 0.0232(16) Uani 1 1 d . . . . .
N7 N -0.0763(8) 0.14094(12) 0.2977(3) 0.0368(16) Uani 1 1 d . . . . .
N2 N 0.3908(7) 0.49543(13) 0.3394(3) 0.0396(17) Uani 1 1 d . . . . .
N4 N 0.4867(7) 0.41059(11) 0.1381(3) 0.0362(16) Uani 1 1 d . . . . .
C4 C 0.4923(8) 0.42673(14) 0.1737(4) 0.0278(17) Uani 1 1 d . . . . .
N9 N -0.3420(7) 0.25183(12) 0.2879(3) 0.0368(16) Uani 1 1 d . . . . .
C136 C 0.3256(8) 0.33541(12) 0.1784(3) 0.0217(16) Uani 1 1 d . . . . .
N3 N 0.6259(7) 0.41844(12) 0.3438(3) 0.0404(17) Uani 1 1 d . . . . .
C4L C 0.1169(8) 0.40077(12) 0.2996(3) 0.0251(17) Uani 1 1 d . . . . .
C5 C 0.3388(9) 0.47256(13) 0.1716(4) 0.0284(18) Uani 1 1 d . . . . .
N5 N 0.2485(8) 0.48032(12) 0.1366(3) 0.0391(17) Uani 1 1 d . . . . .
C2 C 0.4302(8) 0.48154(14) 0.3036(4) 0.0302(18) Uani 1 1 d . . . . .
N4L N 0.1890(7) 0.25981(12) 0.1040(3) 0.0375(17) Uani 1 1 d . . . . .
C9L C 0.2854(8) 0.22155(13) 0.2268(3) 0.0280(17) Uani 1 1 d . . . . .
H9L H 0.383674 0.226357 0.213903 0.034 Uiso 1 1 calc R U . . .
C141 C 0.4136(8) 0.35534(13) 0.1998(3) 0.0250(16) Uani 1 1 d . . . . .
H141 H 0.3824 0.371596 0.189131 0.03 Uiso 1 1 calc R U . . .
C6L C 0.1229(8) 0.37460(14) 0.3110(3) 0.0294(18) Uani 1 1 d . . . . .
C8 C -0.3244(8) 0.18943(14) 0.2137(4) 0.0338(19) Uani 1 1 d . . . . .
C2L C -0.0097(8) 0.43917(13) 0.2964(3) 0.0294(18) Uani 1 1 d . . . . .
H2L H -0.097783 0.449092 0.301678 0.035 Uiso 1 1 calc R U . . .
C5L C 0.2477(8) 0.41223(12) 0.2801(3) 0.0236(16) Uani 1 1 d . . . . .
H5L H 0.336992 0.40261 0.274675 0.028 Uiso 1 1 calc R U . . .
C10L C 0.1545(8) 0.23081(13) 0.1972(3) 0.0251(17) Uani 1 1 d . . . . .
N2L N 0.1334(8) 0.35389(13) 0.3198(3) 0.0445(18) Uani 1 1 d . . . . .
C7L C 0.1269(8) 0.19887(13) 0.2917(3) 0.0278(17) Uani 1 1 d . . . . .
H7L H 0.118999 0.187328 0.324445 0.033 Uiso 1 1 calc R U . . .
C143 C -0.0737(8) 0.37051(13) 0.1620(3) 0.0274(17) Uani 1 1 d . . . . .
H143 H -0.124822 0.355919 0.173819 0.033 Uiso 1 1 calc R U . . .
C12L C 0.1686(8) 0.24712(13) 0.1455(4) 0.0297(18) Uani 1 1 d . . . . .
C102 C -0.4370(8) 0.26035(13) 0.5607(3) 0.0306(18) Uani 1 1 d . . . . .
H102 H -0.489333 0.261482 0.598269 0.037 Uiso 1 1 calc R U . . .
C7 C -0.1385(8) 0.15951(14) 0.3020(3) 0.0272(17) Uani 1 1 d . . . . .
C147 C 0.1477(8) 0.39089(12) 0.1219(3) 0.0246(16) Uani 1 1 d . . . . .
H147 H 0.246767 0.39011 0.105461 0.03 Uiso 1 1 calc R U . . .
C159 C 0.3146(8) 0.60099(12) -0.0179(3) 0.0255(17) Uani 1 1 d . . . . .
H159 H 0.346836 0.586773 -0.039364 0.031 Uiso 1 1 calc R U . . .
C127 C -0.1891(8) 0.27962(12) 0.1581(3) 0.0270(17) Uani 1 1 d . . . . .
H127 H -0.264159 0.267325 0.164469 0.032 Uiso 1 1 calc R U . . .
C9 C -0.3089(8) 0.23139(15) 0.2958(3) 0.0307(18) Uani 1 1 d . . . . .
C3 C 0.5823(8) 0.43219(13) 0.3060(4) 0.0277(17) Uani 1 1 d . . . . .
C146 C 0.0772(8) 0.41350(13) 0.1300(3) 0.0298(18) Uani 1 1 d . . . . .
H146 H 0.129218 0.428288 0.120383 0.036 Uiso 1 1 calc R U . . .
C125 C -0.0028(8) 0.30813(12) 0.1987(3) 0.0229(16) Uani 1 1 d . . . . .
H125 H 0.050904 0.315576 0.232976 0.028 Uiso 1 1 calc R U . . .
C129 C -0.0517(8) 0.30510(12) 0.0889(3) 0.0250(16) Uani 1 1 d . . . . .
H129 H -0.030485 0.309972 0.047922 0.03 Uiso 1 1 calc R U . . .
C3L C -0.0138(8) 0.41447(13) 0.3085(3) 0.0288(17) Uani 1 1 d . . . . .
H3L H -0.104022 0.406934 0.322718 0.035 Uiso 1 1 calc R U . . .
C126 C -0.1086(8) 0.28982(12) 0.2087(3) 0.0251(17) Uani 1 1 d . . . . .
H126 H -0.126032 0.28429 0.249532 0.03 Uiso 1 1 calc R U . . .
C1L C 0.1242(8) 0.44955(13) 0.2764(3) 0.0292(18) Uani 1 1 d . . . . .
H1L H 0.125478 0.466697 0.267876 0.035 Uiso 1 1 calc R U . . .
C142 C 0.0721(8) 0.36921(12) 0.1381(3) 0.0239(16) Uani 1 1 d . . . . .
C101 C -0.3078(8) 0.27480(12) 0.5524(3) 0.0263(17) Uani 1 1 d . . . . .
H101 H -0.271833 0.285793 0.58405 0.032 Uiso 1 1 calc R U . . .
C130 C 0.2231(8) 0.33831(12) 0.0480(3) 0.0220(16) Uani 1 1 d . . . . .
C108 C 0.2046(8) 0.25020(14) 0.3958(3) 0.0306(18) Uani 1 1 d . . . . .
H108 H 0.239062 0.23369 0.400245 0.037 Uiso 1 1 calc R U . . .
C120 C 0.2770(9) 0.31382(14) 0.5896(3) 0.0339(19) Uani 1 1 d . . . . .
H120 H 0.385138 0.311832 0.589431 0.041 Uiso 1 1 calc R U . . .
C145 C -0.0688(9) 0.41437(13) 0.1520(3) 0.0316(19) Uani 1 1 d . . . . .
H145 H -0.118708 0.429792 0.155822 0.038 Uiso 1 1 calc R U . . .
C123 C -0.0382(9) 0.32096(14) 0.5876(3) 0.0337(19) Uani 1 1 d . . . . .
H123 H -0.145689 0.323736 0.586596 0.04 Uiso 1 1 calc R U . . .
C133 C 0.3085(9) 0.33440(12) -0.0728(3) 0.0304(18) Uani 1 1 d . . . . .
H133 H 0.338305 0.333225 -0.114496 0.037 Uiso 1 1 calc R U . . .
C100 C -0.2327(8) 0.27290(12) 0.4976(3) 0.0225(16) Uani 1 1 d . . . . .
C137 C 0.3733(8) 0.31152(13) 0.1938(3) 0.0281(17) Uani 1 1 d . . . . .
H137 H 0.314374 0.297815 0.179337 0.034 Uiso 1 1 calc R U . . .
C154 C 0.2274(8) 0.59837(12) 0.0346(3) 0.0243(16) Uani 1 1 d . . . . .
C8L C 0.2722(9) 0.20542(14) 0.2747(4) 0.037(2) Uani 1 1 d . . . . .
H8L H 0.360685 0.198854 0.295808 0.044 Uiso 1 1 calc R U . . .
C107 C 0.0881(8) 0.25857(13) 0.4311(3) 0.0259(17) Uani 1 1 d . . . . .
H107 H 0.04309 0.247975 0.460252 0.031 Uiso 1 1 calc R U . . .
C140 C 0.5444(8) 0.35179(14) 0.2361(3) 0.0295(18) Uani 1 1 d . . . . .
H140 H 0.602782 0.365513 0.25075 0.035 Uiso 1 1 calc R U . . .
C105 C -0.2845(8) 0.25653(12) 0.4511(3) 0.0281(17) Uani 1 1 d . . . . .
H105 H -0.231944 0.255213 0.413578 0.034 Uiso 1 1 calc R U . . .
C144 C -0.1430(8) 0.39310(14) 0.1684(4) 0.0334(19) Uani 1 1 d . . . . .
H144 H -0.24266 0.394024 0.184213 0.04 Uiso 1 1 calc R U . . .
C124 C 0.0260(8) 0.31580(12) 0.1384(3) 0.0204(15) Uani 1 1 d . . . . .
C138 C 0.5057(8) 0.30780(14) 0.2299(3) 0.0280(17) Uani 1 1 d . . . . .
H138 H 0.538541 0.291585 0.240173 0.034 Uiso 1 1 calc R U . . .
C113 C -0.3494(9) 0.31875(14) 0.4265(3) 0.0333(19) Uani 1 1 d . . . . .
H113 H -0.397392 0.303118 0.429262 0.04 Uiso 1 1 calc R U . . .
C119 C 0.1833(8) 0.30296(12) 0.5433(3) 0.0273(17) Uani 1 1 d . . . . .
H119 H 0.226677 0.292964 0.512511 0.033 Uiso 1 1 calc R U . . .
C157 C 0.3064(9) 0.64466(13) -0.0075(3) 0.0310(18) Uani 1 1 d . . . . .
H157 H 0.331054 0.660529 -0.022584 0.037 Uiso 1 1 calc R U . . .
C118 C 0.0259(8) 0.30691(12) 0.5427(3) 0.0246(16) Uani 1 1 d . . . . .
C128 C -0.1610(8) 0.28720(13) 0.0985(3) 0.0300(18) Uani 1 1 d . . . . .
H128 H -0.216723 0.280128 0.064153 0.036 Uiso 1 1 calc R U . . .
C132 C 0.3818(9) 0.32090(14) -0.0281(3) 0.0319(18) Uani 1 1 d . . . . .
H132 H 0.462465 0.310158 -0.038693 0.038 Uiso 1 1 calc R U . . .
C167 C 0.3580(9) 0.53887(13) -0.0039(3) 0.0312(18) Uani 1 1 d . . . . .
H167 H 0.441059 0.546574 0.018423 0.037 Uiso 1 1 calc R U . . .
C121 C 0.2133(10) 0.32727(14) 0.6350(4) 0.040(2) Uani 1 1 d . . . . .
H121 H 0.277208 0.334089 0.667374 0.047 Uiso 1 1 calc R U . . .
C131 C 0.3405(9) 0.32256(13) 0.0332(3) 0.0324(19) Uani 1 1 d . . . . .
H131 H 0.392177 0.313019 0.064486 0.039 Uiso 1 1 calc R U . . .
C106 C 0.0365(8) 0.28278(12) 0.4238(3) 0.0245(16) Uani 1 1 d . . . . .
C104 C -0.4123(8) 0.24240(13) 0.4603(3) 0.0287(17) Uani 1 1 d . . . . .
H104 H -0.447595 0.231185 0.42906 0.034 Uiso 1 1 calc R U . . .
C166 C 0.2076(9) 0.54536(12) 0.0092(3) 0.0293(18) Uani 1 1 d . . . . .
C103 C -0.4901(9) 0.24437(13) 0.5148(4) 0.0326(19) Uani 1 1 d . . . . .
H103 H -0.579396 0.234785 0.520484 0.039 Uiso 1 1 calc R U . . .
C139 C 0.5911(8) 0.32819(14) 0.2511(3) 0.0309(18) Uani 1 1 d . . . . .
H139 H 0.68194 0.325736 0.276171 0.037 Uiso 1 1 calc R U . . .
C110 C 0.2177(9) 0.28929(14) 0.3451(3) 0.0339(19) Uani 1 1 d . . . . .
H110 H 0.261568 0.299609 0.315117 0.041 Uiso 1 1 calc R U . . .
C171 C 0.0881(9) 0.53375(13) -0.0238(3) 0.0330(19) Uani 1 1 d . . . . .
H171 H -0.015052 0.537772 -0.01572 0.04 Uiso 1 1 calc R U . . .
C160 C -0.0291(9) 0.57042(13) 0.0781(3) 0.0285(17) Uani 1 1 d . . . . .
C112 C -0.1968(9) 0.32142(13) 0.4465(3) 0.0278(17) Uani 1 1 d . . . . .
C148 C 0.2731(8) 0.56255(13) 0.1358(3) 0.0289(17) Uani 1 1 d . . . . .
N6 N -0.4125(7) 0.18436(12) 0.3404(3) 0.0349(16) Uani 1 1 d . . . . .
C111 C 0.0989(8) 0.29811(14) 0.3803(3) 0.0295(18) Uani 1 1 d . . . . .
H111 H 0.061441 0.314401 0.374504 0.035 Uiso 1 1 calc R U . . .
C158 C 0.3540(8) 0.62388(13) -0.0386(4) 0.0306(18) Uani 1 1 d . . . . .
H158 H 0.413557 0.625508 -0.074193 0.037 Uiso 1 1 calc R U . . .
C168 C 0.3881(10) 0.52168(14) -0.0480(4) 0.037(2) Uani 1 1 d . . . . .
H168 H 0.490775 0.517511 -0.056408 0.045 Uiso 1 1 calc R U . . .
C165 C -0.1251(9) 0.58303(16) 0.0372(4) 0.043(2) Uani 1 1 d . . . . .
H165 H -0.08562 0.590787 0.001872 0.052 Uiso 1 1 calc R U . . .
C169 C 0.2671(10) 0.51049(14) -0.0801(4) 0.040(2) Uani 1 1 d . . . . .
H169 H 0.286741 0.498511 -0.110798 0.048 Uiso 1 1 calc R U . . .
C109 C 0.2719(8) 0.26549(14) 0.3540(3) 0.0320(19) Uani 1 1 d . . . . .
H109 H 0.355414 0.259735 0.331145 0.038 Uiso 1 1 calc R U . . .
C155 C 0.1830(8) 0.61952(12) 0.0661(3) 0.0281(17) Uani 1 1 d . . . . .
H155 H 0.124565 0.618008 0.101988 0.034 Uiso 1 1 calc R U . . .
C153 C 0.3020(9) 0.58089(14) 0.1801(3) 0.0315(18) Uani 1 1 d . . . . .
H153 H 0.271049 0.597318 0.171099 0.038 Uiso 1 1 calc R U . . .
C149 C 0.3193(10) 0.53873(13) 0.1502(4) 0.039(2) Uani 1 1 d . . . . .
H149 H 0.299536 0.525914 0.120959 0.047 Uiso 1 1 calc R U . . .
C156 C 0.2232(9) 0.64250(13) 0.0455(4) 0.0348(19) Uani 1 1 d . . . . .
H156 H 0.194151 0.656787 0.067474 0.042 Uiso 1 1 calc R U . . .
C135 C 0.1483(9) 0.35165(15) 0.0022(3) 0.038(2) Uani 1 1 d . . . . .
H135 H 0.066396 0.362245 0.012167 0.046 Uiso 1 1 calc R U . . .
C114 C -0.4332(11) 0.33876(15) 0.4024(4) 0.044(2) Uani 1 1 d . . . . .
H114 H -0.537628 0.337006 0.388889 0.053 Uiso 1 1 calc R U . . .
C122 C 0.0565(10) 0.33115(14) 0.6348(4) 0.040(2) Uani 1 1 d . . . . .
H122 H 0.013453 0.340705 0.666506 0.048 Uiso 1 1 calc R U . . .
C117 C -0.1285(10) 0.34407(13) 0.4422(3) 0.036(2) Uani 1 1 d . . . . .
H117 H -0.024182 0.345974 0.455787 0.043 Uiso 1 1 calc R U . . .
C170 C 0.1185(10) 0.51648(13) -0.0681(4) 0.038(2) Uani 1 1 d . . . . .
H170 H 0.036275 0.508627 -0.090502 0.045 Uiso 1 1 calc R U . . .
C134 C 0.1913(10) 0.34977(16) -0.0581(3) 0.048(2) Uani 1 1 d . . . . .
H134 H 0.139542 0.359164 -0.089646 0.057 Uiso 1 1 calc R U . . .
C115 C -0.3586(13) 0.36136(16) 0.3988(4) 0.053(3) Uani 1 1 d . . . . .
H115 H -0.41309 0.375182 0.382251 0.064 Uiso 1 1 calc R U . . .
C152 C 0.3738(10) 0.57569(14) 0.2360(4) 0.041(2) Uani 1 1 d . . . . .
H152 H 0.392344 0.588353 0.265735 0.049 Uiso 1 1 calc R U . . .
C116 C -0.2079(12) 0.36403(15) 0.4186(4) 0.050(2) Uani 1 1 d . . . . .
H116 H -0.158874 0.379589 0.416024 0.06 Uiso 1 1 calc R U . . .
C151 C 0.4195(11) 0.55163(16) 0.2490(4) 0.053(3) Uani 1 1 d . . . . .
H151 H 0.469045 0.547896 0.287938 0.064 Uiso 1 1 calc R U . . .
C161 C -0.0847(10) 0.55847(15) 0.1288(4) 0.045(2) Uani 1 1 d . . . . .
H161 H -0.018013 0.549388 0.156183 0.054 Uiso 1 1 calc R U . . .
C150 C 0.3939(12) 0.53336(16) 0.2064(4) 0.058(3) Uani 1 1 d . . . . .
H150 H 0.427162 0.517044 0.215377 0.069 Uiso 1 1 calc R U . . .
C162 C -0.2386(12) 0.55997(18) 0.1389(5) 0.061(3) Uani 1 1 d . . . . .
H162 H -0.27815 0.552119 0.174094 0.073 Uiso 1 1 calc R U . . .
C163 C -0.3355(11) 0.5725(2) 0.0992(5) 0.062(3) Uani 1 1 d . . . . .
H163 H -0.441784 0.573203 0.106692 0.075 Uiso 1 1 calc R U . . .
C164 C -0.2805(11) 0.58432(19) 0.0481(5) 0.062(3) Uani 1 1 d . . . . .
H164 H -0.348069 0.593225 0.020689 0.074 Uiso 1 1 calc R U . . .
P4 P 0.9460(3) 0.44043(6) 0.56239(14) 0.0380(8) Uani 0.7 1 d . . P A 1
C172 C 0.8384(12) 0.4621(2) 0.5156(5) 0.035(3) Uani 0.7 1 d . . P A 1
C173 C 0.7763(16) 0.4826(2) 0.5404(7) 0.051(4) Uani 0.7 1 d . U P A 1
H173 H 0.797215 0.485992 0.583071 0.061 Uiso 0.7 1 calc R U P A 1
C174 C 0.6865(17) 0.4982(3) 0.5070(6) 0.067(4) Uani 0.7 1 d . U P A 1
H174 H 0.643565 0.512159 0.52621 0.081 Uiso 0.7 1 calc R U P A 1
C175 C 0.6574(16) 0.4938(3) 0.4456(6) 0.060(4) Uani 0.7 1 d . . P A 1
H175 H 0.595395 0.504853 0.421322 0.072 Uiso 0.7 1 calc R U P A 1
C176 C 0.7193(15) 0.4731(3) 0.4188(6) 0.052(4) Uani 0.7 1 d . . P A 1
H176 H 0.698762 0.469925 0.375964 0.062 Uiso 0.7 1 calc R U P A 1
C177 C 0.8064(16) 0.4577(2) 0.4518(6) 0.041(3) Uani 0.7 1 d . U P A 1
H177 H 0.847595 0.44353 0.432673 0.05 Uiso 0.7 1 calc R U P A 1
C178 C 0.8286(13) 0.4153(2) 0.5849(6) 0.034(3) Uani 0.7 1 d D . P A 1
C179 C 0.7086(17) 0.4071(3) 0.5458(7) 0.055(5) Uani 0.7 1 d D . P A 1
H179 H 0.680906 0.41612 0.509268 0.066 Uiso 0.7 1 calc R U P A 1
C180 C 0.628(2) 0.3855(3) 0.5598(9) 0.065(5) Uani 0.7 1 d D . P A 1
H180 H 0.550153 0.379509 0.531496 0.078 Uiso 0.7 1 calc R U P A 1
C181 C 0.660(2) 0.3732(3) 0.6133(10) 0.054(5) Uani 0.7 1 d . . P A 1
H181 H 0.603001 0.359052 0.623893 0.064 Uiso 0.7 1 calc R U P A 1
C182 C 0.781(2) 0.3818(3) 0.6528(9) 0.049(4) Uani 0.7 1 d . . P A 1
H182 H 0.80584 0.373077 0.690046 0.059 Uiso 0.7 1 calc R U P A 1
C183 C 0.8624(16) 0.4023(3) 0.6390(7) 0.039(4) Uani 0.7 1 d . . P A 1
H183 H 0.942959 0.407778 0.666627 0.046 Uiso 0.7 1 calc R U P A 1
C184 C 1.0980(14) 0.4288(3) 0.5170(6) 0.049(3) Uani 0.7 1 d . . P A 1
C185 C 1.1333(14) 0.4044(3) 0.5166(7) 0.053(4) Uani 0.7 1 d . . P A 1
H185 H 1.077939 0.393139 0.5407 0.063 Uiso 0.7 1 calc R U P A 1
C186 C 1.255(2) 0.3960(4) 0.4794(9) 0.065(6) Uani 0.7 1 d . . P A 1
H186 H 1.282109 0.379065 0.479301 0.077 Uiso 0.7 1 calc R U P A 1
C187 C 1.329(3) 0.4119(6) 0.4454(14) 0.057(8) Uani 0.7 1 d . . P A 1
H187 H 1.411337 0.406112 0.422204 0.069 Uiso 0.7 1 calc R U P A 1
C188 C 1.2911(16) 0.4365(3) 0.4419(6) 0.064(5) Uani 0.7 1 d . . P A 1
H188 H 1.341905 0.447241 0.414865 0.076 Uiso 0.7 1 calc R U P A 1
C189 C 1.1757(15) 0.4450(3) 0.4794(6) 0.057(4) Uani 0.7 1 d . . P A 1
H189 H 1.15023 0.462027 0.479313 0.068 Uiso 0.7 1 calc R U P A 1
C190 C 1.0196(16) 0.4561(3) 0.6298(7) 0.034(3) Uani 0.7 1 d . . P A 1
C191 C 1.1718(14) 0.4645(2) 0.6349(6) 0.044(3) Uani 0.7 1 d . U P A 1
H191 H 1.243127 0.460196 0.604683 0.053 Uiso 0.7 1 calc R U P A 1
C192 C 1.2150(15) 0.4791(2) 0.6845(6) 0.036(3) Uani 0.7 1 d . . P A 1
H192 H 1.317803 0.484854 0.688234 0.044 Uiso 0.7 1 calc R U P A 1
C193 C 1.1149(19) 0.4858(3) 0.7291(7) 0.036(4) Uani 0.7 1 d . . P A 1
H193 H 1.147915 0.496216 0.762398 0.043 Uiso 0.7 1 calc R U P A 1
C194 C 0.9634(13) 0.47696(18) 0.7251(5) 0.028(3) Uani 0.7 1 d . . P A 1
H194 H 0.893218 0.481369 0.755581 0.033 Uiso 0.7 1 calc R U P A 1
C195 C 0.9180(14) 0.4620(2) 0.6767(6) 0.030(3) Uani 0.7 1 d . . P A 1
H195 H 0.81693 0.455434 0.674735 0.036 Uiso 0.7 1 calc R U P A 1
C1S C 1.2646(15) 0.3847(2) 0.7599(6) 0.049(4) Uani 0.7 1 d . . P B 1
H1S1 H 1.16486 0.37629 0.763901 0.059 Uiso 0.7 1 calc R U P B 1
H1S2 H 1.271551 0.398096 0.790913 0.059 Uiso 0.7 1 calc R U P B 1
Cl1S Cl 1.4143(5) 0.36347(8) 0.77537(18) 0.0421(10) Uani 0.7 1 d . . P B 1
Cl2S Cl 1.2731(5) 0.39727(7) 0.6850(2) 0.0558(11) Uani 0.7 1 d . . P B 1
P5 P 1.1004(8) 0.41041(12) 0.6328(3) 0.0281(15) Uani 0.3 1 d . . P C 2
C196 C 1.090(3) 0.4416(5) 0.6591(11) 0.035(6) Uani 0.3 1 d . U P C 2
C201 C 0.969(5) 0.4549(8) 0.6499(16) 0.038(12) Uani 0.3 1 d . U P C 2
H201 H 0.885008 0.448113 0.626065 0.045 Uiso 0.3 1 calc R U P C 2
C197 C 1.211(3) 0.4517(5) 0.6942(11) 0.044(7) Uani 0.3 1 d . U P C 2
H197 H 1.298683 0.44174 0.703116 0.053 Uiso 0.3 1 calc R U P C 2
C200 C 0.954(4) 0.4785(6) 0.6729(15) 0.058(9) Uani 0.3 1 d D U P C 2
H200 H 0.864885 0.488103 0.663201 0.07 Uiso 0.3 1 calc R U P C 2
C199 C 1.073(4) 0.4878(7) 0.7108(17) 0.043(14) Uani 0.3 1 d D U P C 2
H199 H 1.060191 0.502738 0.732754 0.051 Uiso 0.3 1 calc R U P C 2
C198 C 1.212(4) 0.4752(6) 0.7168(14) 0.036(8) Uani 0.3 1 d D U P C 2
H198 H 1.301606 0.482468 0.735318 0.043 Uiso 0.3 1 calc R U P C 2
C203 C 1.267(3) 0.4291(5) 0.5370(13) 0.050(8) Uani 0.3 1 d . U P C 2
H203 H 1.272488 0.44395 0.560269 0.06 Uiso 0.3 1 calc R U P C 2
C204 C 1.336(4) 0.4275(7) 0.4788(16) 0.053(9) Uani 0.3 1 d . U P C 2
H204 H 1.386205 0.441283 0.461405 0.064 Uiso 0.3 1 calc R U P C 2
C206 C 1.258(4) 0.3852(6) 0.4725(18) 0.029(9) Uani 0.3 1 d . U P C 2
H206 H 1.25774 0.369598 0.452889 0.035 Uiso 0.3 1 calc R U P C 2
C205 C 1.327(8) 0.4037(13) 0.447(5) 0.06(2) Uani 0.3 1 d . U P C 2
H205 H 1.370767 0.401716 0.40726 0.069 Uiso 0.3 1 calc R U P C 2
C202 C 1.191(3) 0.4087(5) 0.5598(13) 0.039(7) Uani 0.3 1 d . U P C 2
C207 C 1.189(3) 0.3878(6) 0.5250(14) 0.040(7) Uani 0.3 1 d . U P C 2
H207 H 1.134174 0.374095 0.539731 0.048 Uiso 0.3 1 calc R U P C 2
C210 C 0.682(3) 0.3948(7) 0.5510(15) 0.030(9) Uani 0.3 1 d D U P C 2
H210 H 0.627564 0.39932 0.513704 0.035 Uiso 0.3 1 calc R U P C 2
C213 C 0.855(4) 0.3825(6) 0.6594(17) 0.031(9) Uani 0.3 1 d D U P C 2
H213 H 0.915825 0.377659 0.694747 0.037 Uiso 0.3 1 calc R U P C 2
C208 C 0.910(4) 0.3987(5) 0.6200(14) 0.026(8) Uani 0.3 1 d . U P C 2
C211 C 0.626(6) 0.3783(9) 0.5942(19) 0.07(2) Uani 0.3 1 d D U P C 2
H211 H 0.529251 0.370786 0.585905 0.088 Uiso 0.3 1 calc R U P C 2
C209 C 0.827(3) 0.4040(5) 0.5683(16) 0.048(10) Uani 0.3 1 d D U P C 2
H209 H 0.870727 0.415295 0.540497 0.057 Uiso 0.3 1 calc R U P C 2
C212 C 0.709(4) 0.3727(6) 0.6494(19) 0.041(10) Uani 0.3 1 d D U P C 2
H212 H 0.665656 0.362257 0.679448 0.049 Uiso 0.3 1 calc R U P C 2
C219 C 1.160(2) 0.3937(4) 0.7500(9) 0.028(6) Uani 0.3 1 d D U P C 2
H219 H 1.06644 0.401762 0.758606 0.033 Uiso 0.3 1 calc R U P C 2
C218 C 1.245(2) 0.3824(4) 0.7975(9) 0.031(7) Uani 0.3 1 d D U P C 2
H218 H 1.213535 0.383359 0.838916 0.037 Uiso 0.3 1 calc R U P C 2
C215 C 1.346(2) 0.3813(4) 0.6767(8) 0.027(6) Uani 0.3 1 d D U P C 2
H215 H 1.379888 0.381116 0.635479 0.033 Uiso 0.3 1 calc R U P C 2
C214 C 1.211(3) 0.3934(4) 0.6896(12) 0.031(9) Uani 0.3 1 d D U P C 2
C217 C 1.378(3) 0.3696(6) 0.7844(12) 0.021(10) Uani 0.3 1 d D U P C 2
H217 H 1.432525 0.360982 0.816535 0.025 Uiso 0.3 1 calc R U P C 2
C216 C 1.432(2) 0.3694(4) 0.7240(10) 0.036(6) Uani 0.3 1 d D U P C 2
H216 H 1.525226 0.361368 0.715412 0.043 Uiso 0.3 1 calc R U P C 2
Cl3S Cl 0.933(2) 0.4608(4) 0.4492(8) 0.105(5) Uani 0.2 1 d D U P D 2
Cl4S Cl 0.679(2) 0.4728(4) 0.5206(9) 0.108(5) Uani 0.2 1 d D U P D 2
C2S C 0.742(4) 0.4655(16) 0.4495(16) 0.093(9) Uani 0.2 1 d D U P D 2
H2S1 H 0.688241 0.450452 0.434436 0.112 Uiso 0.2 1 calc R U P D 2
H2S2 H 0.714007 0.479002 0.420211 0.112 Uiso 0.2 1 calc R U P D 2

loop_
_atom_site_aniso_label
_atom_site_aniso_U_11
_atom_site_aniso_U_22
_atom_site_aniso_U_33
_atom_site_aniso_U_23
_atom_site_aniso_U_13
_atom_site_aniso_U_12
Re1 0.01984(17) 0.02004(15) 0.03372(18) 0.00043(13) 0.00391(13) -0.00190(12)
Re2 0.01619(17) 0.03727(18) 0.02396(16) 0.00842(13) 0.00275(13) -0.00083(13)
P2 0.0189(10) 0.0229(9) 0.0217(10) -0.0002(8) 0.0026(8) -0.0011(8)
P3 0.0261(11) 0.0231(10) 0.0284(11) 0.0019(8) 0.0021(9) -0.0018(8)
P1 0.0252(11) 0.0228(9) 0.0253(10) 0.0025(8) 0.0053(9) 0.0018(8)
N1 0.028(4) 0.034(4) 0.037(4) 0.004(3) 0.006(3) -0.005(3)
N3L 0.013(3) 0.035(3) 0.022(3) 0.000(3) -0.001(3) -0.001(3)
N1L 0.020(3) 0.025(3) 0.026(3) 0.001(3) 0.001(3) -0.001(3)
N10 0.029(4) 0.033(4) 0.032(4) 0.006(3) -0.004(3) 0.000(3)
N8 0.022(4) 0.057(5) 0.035(4) 0.010(3) 0.005(3) -0.003(3)
C11L 0.018(4) 0.031(4) 0.025(4) -0.002(3) -0.001(3) 0.001(3)
C10 0.016(4) 0.025(4) 0.029(4) 0.008(3) 0.001(4) -0.001(3)
N7 0.042(4) 0.041(4) 0.027(4) 0.002(3) -0.002(3) -0.004(3)
N2 0.034(4) 0.051(4) 0.034(4) -0.010(3) 0.002(3) 0.004(3)
N4 0.022(4) 0.032(4) 0.057(5) -0.009(3) 0.017(3) -0.003(3)
C4 0.009(4) 0.035(4) 0.041(5) 0.004(4) 0.013(3) -0.004(3)
N9 0.034(4) 0.048(4) 0.029(4) 0.012(3) 0.008(3) 0.009(3)
C136 0.018(4) 0.033(4) 0.015(4) 0.000(3) 0.007(3) -0.001(3)
N3 0.021(4) 0.040(4) 0.060(5) 0.013(4) 0.005(4) 0.002(3)
C4L 0.030(4) 0.020(4) 0.026(4) -0.001(3) 0.012(3) -0.007(3)
C5 0.023(4) 0.022(4) 0.041(5) 0.000(3) 0.002(4) -0.006(3)
N5 0.035(4) 0.036(4) 0.045(4) 0.004(3) -0.007(4) -0.007(3)
C2 0.024(4) 0.033(4) 0.034(5) 0.002(4) 0.001(4) -0.006(3)
N4L 0.035(4) 0.033(4) 0.047(4) 0.009(3) 0.021(3) 0.009(3)
C9L 0.024(4) 0.042(4) 0.018(4) -0.002(3) 0.005(3) -0.004(3)
C141 0.019(4) 0.027(4) 0.029(4) 0.001(3) 0.004(3) 0.003(3)
C6L 0.022(4) 0.031(4) 0.036(5) 0.002(4) 0.007(4) -0.006(3)
C8 0.014(4) 0.036(5) 0.052(6) 0.008(4) 0.011(4) 0.000(3)
C2L 0.020(4) 0.030(4) 0.038(5) 0.000(3) 0.012(4) -0.001(3)
C5L 0.020(4) 0.026(4) 0.024(4) -0.001(3) -0.004(3) -0.003(3)
C10L 0.017(4) 0.032(4) 0.027(4) -0.002(3) 0.005(3) 0.002(3)
N2L 0.049(5) 0.042(5) 0.043(4) 0.002(3) 0.013(4) -0.005(4)
C7L 0.016(4) 0.036(4) 0.031(4) 0.006(3) -0.001(3) 0.003(3)
C143 0.024(4) 0.025(4) 0.032(4) -0.007(3) -0.003(4) -0.002(3)
C12L 0.020(4) 0.028(4) 0.041(5) -0.001(4) 0.012(4) 0.004(3)
C102 0.027(5) 0.034(4) 0.032(4) 0.008(3) 0.014(4) 0.011(4)
C7 0.027(4) 0.030(4) 0.025(4) 0.005(3) -0.001(3) -0.007(3)
C147 0.018(4) 0.028(4) 0.028(4) -0.001(3) 0.001(3) -0.001(3)
C159 0.029(4) 0.024(4) 0.023(4) -0.003(3) 0.001(3) 0.003(3)
C127 0.017(4) 0.021(4) 0.043(5) -0.007(3) 0.003(4) 0.005(3)
C9 0.015(4) 0.049(5) 0.029(4) 0.019(4) 0.005(3) 0.001(4)
C3 0.011(4) 0.029(4) 0.043(5) 0.001(4) -0.003(4) -0.005(3)
C146 0.028(5) 0.022(4) 0.039(5) 0.002(3) -0.001(4) -0.002(3)
C125 0.016(4) 0.026(4) 0.027(4) -0.006(3) 0.001(3) 0.001(3)
C129 0.024(4) 0.022(4) 0.029(4) -0.003(3) -0.001(3) -0.002(3)
C3L 0.020(4) 0.032(4) 0.034(4) -0.003(3) 0.011(4) -0.005(3)
C126 0.024(4) 0.026(4) 0.026(4) -0.003(3) 0.006(3) 0.002(3)
C1L 0.030(5) 0.024(4) 0.033(4) -0.004(3) 0.010(4) 0.000(3)
C142 0.018(4) 0.025(4) 0.029(4) -0.007(3) -0.003(3) 0.003(3)
C101 0.030(4) 0.019(4) 0.031(4) 0.001(3) 0.010(4) 0.005(3)
C130 0.015(4) 0.028(4) 0.023(4) -0.001(3) 0.002(3) -0.002(3)
C108 0.020(4) 0.032(4) 0.039(5) -0.005(4) 0.003(4) 0.003(3)
C120 0.031(5) 0.037(4) 0.034(5) 0.007(4) 0.005(4) 0.003(4)
C145 0.031(5) 0.029(4) 0.034(4) -0.009(3) -0.014(4) 0.012(3)
C123 0.027(5) 0.039(5) 0.036(5) 0.003(4) 0.007(4) 0.004(4)
C133 0.040(5) 0.025(4) 0.026(4) -0.001(3) 0.008(4) 0.000(4)
C100 0.018(4) 0.022(4) 0.028(4) 0.010(3) 0.006(3) 0.004(3)
C137 0.022(4) 0.027(4) 0.036(4) 0.000(3) 0.001(4) -0.001(3)
C154 0.024(4) 0.021(4) 0.028(4) 0.003(3) -0.002(3) 0.003(3)
C8L 0.020(4) 0.049(5) 0.041(5) 0.000(4) 0.002(4) 0.008(4)
C107 0.016(4) 0.037(4) 0.024(4) 0.002(3) -0.003(3) 0.000(3)
C140 0.018(4) 0.040(5) 0.030(4) -0.001(4) -0.004(4) -0.003(3)
C105 0.025(4) 0.028(4) 0.030(4) 0.002(3) 0.001(4) 0.005(3)
C144 0.018(4) 0.041(5) 0.041(5) -0.002(4) -0.004(4) 0.006(3)
C124 0.020(4) 0.019(3) 0.023(4) -0.002(3) 0.011(3) 0.003(3)
C138 0.016(4) 0.037(4) 0.032(4) 0.007(4) 0.011(3) 0.009(3)
C113 0.038(5) 0.027(4) 0.035(5) -0.003(3) 0.006(4) 0.009(4)
C119 0.032(5) 0.025(4) 0.024(4) -0.001(3) 0.001(4) 0.005(3)
C157 0.036(5) 0.016(4) 0.041(5) 0.004(3) 0.003(4) 0.000(3)
C118 0.023(4) 0.019(4) 0.032(4) 0.005(3) 0.003(3) 0.003(3)
C128 0.022(4) 0.036(4) 0.032(4) -0.007(4) -0.001(4) -0.005(3)
C132 0.028(5) 0.039(5) 0.029(4) -0.008(4) 0.002(4) 0.006(4)
C167 0.033(5) 0.030(4) 0.030(4) -0.002(3) -0.003(4) 0.001(3)
C121 0.049(6) 0.038(5) 0.030(5) 0.002(4) -0.010(4) 0.005(4)
C131 0.037(5) 0.033(4) 0.026(4) 0.005(3) 0.003(4) 0.007(4)
C106 0.022(4) 0.026(4) 0.026(4) 0.001(3) 0.004(3) -0.006(3)
C104 0.027(4) 0.025(4) 0.035(5) 0.003(3) 0.003(4) 0.005(3)
C166 0.034(5) 0.023(4) 0.030(4) 0.004(3) 0.002(4) -0.005(3)
C103 0.027(5) 0.031(4) 0.040(5) 0.007(4) 0.005(4) -0.004(3)
C139 0.019(4) 0.048(5) 0.026(4) 0.002(4) 0.007(3) 0.003(4)
C110 0.030(5) 0.043(5) 0.030(4) 0.002(4) 0.009(4) -0.009(4)
C171 0.035(5) 0.027(4) 0.036(5) 0.002(4) -0.001(4) -0.003(4)
C160 0.030(5) 0.026(4) 0.030(4) -0.003(3) 0.003(4) -0.012(3)
C112 0.032(5) 0.030(4) 0.021(4) 0.004(3) 0.000(4) 0.009(3)
C148 0.027(4) 0.031(4) 0.029(4) 0.005(3) 0.004(4) -0.001(3)
N6 0.026(4) 0.046(4) 0.033(4) 0.014(3) 0.008(3) 0.002(3)
C111 0.027(4) 0.035(4) 0.027(4) 0.004(3) 0.003(4) -0.002(3)
C158 0.026(4) 0.027(4) 0.039(5) -0.001(3) 0.005(4) -0.008(3)
C168 0.038(5) 0.035(5) 0.040(5) 0.000(4) 0.010(4) 0.006(4)
C165 0.022(5) 0.066(6) 0.040(5) -0.004(4) 0.001(4) -0.002(4)
C169 0.059(6) 0.030(4) 0.031(5) -0.005(4) -0.004(4) 0.009(4)
C109 0.018(4) 0.051(5) 0.027(4) -0.007(4) 0.004(4) 0.000(4)
C155 0.033(5) 0.026(4) 0.025(4) 0.002(3) 0.003(4) 0.008(3)
C153 0.034(5) 0.031(4) 0.030(4) -0.005(3) 0.001(4) 0.006(4)
C149 0.059(6) 0.020(4) 0.038(5) 0.000(3) -0.005(4) -0.004(4)
C156 0.041(5) 0.027(4) 0.036(5) -0.003(3) -0.001(4) 0.010(4)
C135 0.036(5) 0.053(5) 0.026(4) 0.000(4) 0.001(4) 0.020(4)
C114 0.053(6) 0.044(5) 0.036(5) 0.003(4) -0.007(4) 0.019(4)
C122 0.051(6) 0.041(5) 0.028(5) -0.010(4) 0.007(4) 0.014(4)
C117 0.044(5) 0.024(4) 0.040(5) 0.006(3) 0.020(4) 0.003(4)
C170 0.052(6) 0.024(4) 0.035(5) -0.007(4) -0.003(4) -0.006(4)
C134 0.066(7) 0.057(6) 0.021(4) 0.005(4) 0.001(4) 0.036(5)
C115 0.091(8) 0.039(5) 0.031(5) 0.002(4) 0.007(5) 0.027(5)
C152 0.055(6) 0.035(5) 0.032(5) -0.006(4) -0.012(4) 0.011(4)
C116 0.079(8) 0.026(5) 0.046(6) 0.008(4) 0.022(5) 0.008(5)
C151 0.076(7) 0.048(5) 0.034(5) 0.009(4) -0.012(5) 0.026(5)
C161 0.044(6) 0.039(5) 0.054(6) 0.002(4) 0.015(5) -0.012(4)
C150 0.103(9) 0.034(5) 0.036(5) 0.005(4) -0.005(5) 0.011(5)
C162 0.054(7) 0.063(7) 0.070(7) -0.013(6) 0.029(6) -0.023(5)
C163 0.028(6) 0.077(8) 0.083(8) -0.037(6) 0.018(6) -0.014(5)
C164 0.031(6) 0.085(8) 0.068(7) -0.018(6) -0.011(5) 0.004(5)
P4 0.0233(17) 0.054(2) 0.0356(17) -0.0160(15) -0.0054(14) 0.0114(14)
C172 0.017(6) 0.058(8) 0.029(6) -0.014(6) -0.008(5) 0.009(5)
C173 0.052(5) 0.049(5) 0.051(5) -0.005(4) 0.004(4) 0.012(4)
C174 0.072(8) 0.078(8) 0.051(7) -0.023(6) -0.003(6) 0.025(7)
C175 0.063(10) 0.075(10) 0.041(8) -0.019(7) -0.014(7) 0.035(8)
C176 0.045(9) 0.078(11) 0.032(7) -0.021(7) -0.002(7) 0.004(7)
C177 0.035(6) 0.054(7) 0.035(6) -0.013(5) -0.002(5) 0.006(6)
C178 0.025(7) 0.029(7) 0.046(8) -0.019(6) -0.011(6) 0.012(5)
C179 0.068(12) 0.039(9) 0.054(10) -0.010(8) -0.034(8) 0.016(8)
C180 0.078(14) 0.026(8) 0.087(15) -0.007(9) -0.042(11) -0.009(8)
C181 0.058(11) 0.021(7) 0.079(13) -0.002(8) -0.030(11) -0.004(7)
C182 0.035(11) 0.042(10) 0.069(11) -0.010(8) -0.009(11) 0.019(9)
C183 0.023(8) 0.049(9) 0.043(9) -0.012(7) -0.013(7) 0.017(7)
C184 0.027(7) 0.071(9) 0.048(8) -0.024(7) -0.009(6) 0.020(7)
C185 0.030(8) 0.073(10) 0.054(9) -0.023(8) -0.004(7) 0.012(7)
C186 0.055(11) 0.085(16) 0.053(11) -0.035(12) -0.005(9) 0.044(12)
C187 0.030(10) 0.10(3) 0.043(12) 0.000(16) 0.011(7) 0.031(13)
C188 0.040(9) 0.128(15) 0.022(7) 0.007(8) -0.002(7) 0.017(9)
C189 0.033(8) 0.073(10) 0.064(9) -0.007(8) -0.008(7) 0.014(7)
C190 0.028(9) 0.040(8) 0.034(8) -0.005(7) 0.002(7) 0.003(7)
C191 0.035(6) 0.054(6) 0.042(6) 0.000(5) -0.011(5) 0.005(5)
C192 0.036(8) 0.036(7) 0.036(8) 0.011(7) -0.010(7) -0.006(6)
C193 0.051(10) 0.028(7) 0.028(9) -0.006(6) -0.017(8) -0.001(7)
C194 0.033(7) 0.032(6) 0.019(6) -0.003(5) 0.001(5) -0.014(5)
C195 0.027(7) 0.025(7) 0.038(7) 0.008(6) 0.009(6) -0.009(5)
C1S 0.036(8) 0.047(8) 0.067(10) -0.027(8) 0.027(8) -0.007(6)
Cl1S 0.048(2) 0.035(2) 0.044(2) 0.0065(17) 0.0049(19) -0.0033(19)
Cl2S 0.036(2) 0.051(2) 0.079(3) 0.023(2) -0.010(2) -0.003(2)
P5 0.028(4) 0.028(3) 0.028(4) -0.003(3) 0.002(3) -0.001(3)
C196 0.035(10) 0.033(9) 0.037(10) 0.001(8) 0.003(8) 0.006(8)
C201 0.036(14) 0.038(14) 0.038(14) -0.003(9) -0.003(9) 0.000(9)
C197 0.043(11) 0.042(10) 0.046(10) -0.006(8) -0.004(9) 0.001(8)
C200 0.053(12) 0.056(12) 0.064(12) -0.001(9) -0.003(9) 0.008(9)
C199 0.047(16) 0.038(15) 0.043(16) -0.007(9) 0.003(9) 0.004(9)
C198 0.039(12) 0.030(11) 0.038(11) -0.008(9) -0.008(9) 0.002(9)
C203 0.053(11) 0.048(11) 0.050(11) 0.008(9) 0.002(9) 0.000(9)
C204 0.054(12) 0.053(11) 0.053(12) 0.004(9) 0.015(9) -0.003(9)
C206 0.022(11) 0.036(12) 0.030(12) -0.007(9) 0.000(9) -0.002(9)
C205 0.06(2) 0.06(2) 0.06(2) 0.003(10) 0.005(10) 0.000(10)
C202 0.037(10) 0.041(10) 0.040(10) 0.009(8) 0.011(8) 0.002(8)
C207 0.036(10) 0.045(10) 0.040(10) -0.001(9) 0.007(9) 0.002(9)
C210 0.025(11) 0.033(13) 0.030(11) 0.002(10) -0.004(9) 0.002(9)
C213 0.032(12) 0.027(11) 0.034(12) -0.008(8) -0.002(9) 0.001(9)
C208 0.027(9) 0.025(9) 0.026(9) 0.003(5) 0.003(5) -0.002(5)
C211 0.07(2) 0.07(2) 0.08(2) 0.000(10) -0.001(10) -0.005(10)
C209 0.046(13) 0.049(12) 0.048(12) 0.000(9) 0.000(9) -0.006(9)
C212 0.041(13) 0.038(12) 0.044(12) -0.001(9) 0.002(9) -0.003(9)
C219 0.023(9) 0.034(9) 0.026(9) -0.003(8) 0.004(8) 0.003(8)
C218 0.029(10) 0.036(10) 0.028(10) -0.008(8) -0.004(8) -0.004(8)
C215 0.030(10) 0.031(9) 0.021(9) 0.008(8) 0.000(8) 0.000(8)
C214 0.027(13) 0.027(12) 0.037(12) 0.000(8) 0.001(9) 0.002(9)
C217 0.021(13) 0.016(13) 0.025(12) -0.001(8) 0.005(8) 0.007(8)
C216 0.039(10) 0.034(9) 0.034(10) 0.001(8) -0.002(8) 0.003(8)
Cl3S 0.089(8) 0.147(10) 0.080(8) 0.001(7) 0.016(7) -0.032(7)
Cl4S 0.101(8) 0.126(9) 0.095(8) -0.002(8) -0.003(7) 0.045(8)
C2S 0.097(9) 0.091(15) 0.091(11) 0.000(10) 0.003(10) -0.001(10)

loop_
_atom_type_symbol
_atom_type_description
_atom_type_scat_dispersion_real
_atom_type_scat_dispersion_imag
_atom_type_scat_source
C C 0.0033 0.0016 'International Tables Vol C Tables 4.2.6.8 and 6.1.1.4'
P P 0.1023 0.0942 'International Tables Vol C Tables 4.2.6.8 and 6.1.1.4'
Re Re -1.0185 7.231 'International Tables Vol C Tables 4.2.6.8 and 6.1.1.4'
N N 0.0061 0.0033 'International Tables Vol C Tables 4.2.6.8 and 6.1.1.4'
H H 0 0 'International Tables Vol C Tables 4.2.6.8 and 6.1.1.4'
Cl Cl 0.1484 0.1585 'International Tables Vol C Tables 4.2.6.8 and 6.1.1.4'

loop_
_geom_angle_atom_site_label_1
_geom_angle_atom_site_label_2
_geom_angle_atom_site_label_3
_geom_angle
_geom_angle_site_symmetry_1
_geom_angle_site_symmetry_3
_geom_angle_publ_flag
N1 Re1 C4 100.2(3) . . ?
N1 Re1 C2 98.5(3) . . ?
C4 Re1 C2 161.2(3) . . ?
N1 Re1 C3 99.0(3) . . ?
C4 Re1 C3 89.0(3) . . ?
C2 Re1 C3 90.4(3) . . ?
N1 Re1 C5 102.2(3) . . ?
C4 Re1 C5 84.5(3) . . ?
C2 Re1 C5 89.3(3) . . ?
C3 Re1 C5 158.6(3) . . ?
N1 Re1 N1L 177.2(2) . . ?
C4 Re1 N1L 81.8(2) . . ?
C2 Re1 N1L 79.7(2) . . ?
C3 Re1 N1L 79.0(2) . . ?
C5 Re1 N1L 79.9(2) . . ?
N6 Re2 C10 97.0(3) . . ?
N6 Re2 C9 99.2(3) . . ?
C10 Re2 C9 91.3(3) . . ?
N6 Re2 C8 99.0(3) . . ?
C10 Re2 C8 164.0(3) . . ?
C9 Re2 C8 86.3(3) . . ?
N6 Re2 C7 99.1(3) . . ?
C10 Re2 C7 89.5(3) . . ?
C9 Re2 C7 161.5(3) . . ?
C8 Re2 C7 87.9(3) . . ?
N6 Re2 N3L 176.3(2) . . ?
C10 Re2 N3L 79.4(2) . . ?
C9 Re2 N3L 82.2(2) . . ?
C8 Re2 N3L 84.6(2) . . ?
C7 Re2 N3L 79.8(2) . . ?
C124 P2 C136 109.3(3) . . ?
C124 P2 C130 109.1(3) . . ?
C136 P2 C130 108.7(3) . . ?
C124 P2 C142 109.4(3) . . ?
C136 P2 C142 111.8(3) . . ?
C130 P2 C142 108.5(3) . . ?
C166 P3 C148 109.9(3) . . ?
C166 P3 C154 110.7(3) . . ?
C148 P3 C154 110.7(3) . . ?
C166 P3 C160 109.9(3) . . ?
C148 P3 C160 107.9(3) . . ?
C154 P3 C160 107.6(3) . . ?
C106 P1 C100 110.4(3) . . ?
C106 P1 C112 112.1(3) . . ?
C100 P1 C112 106.4(3) . . ?
C106 P1 C118 106.4(3) . . ?
C100 P1 C118 115.2(3) . . ?
C112 P1 C118 106.3(3) . . ?
C7L N3L C11L 115.7(6) . . ?
C7L N3L Re2 118.1(4) . . ?
C11L N3L Re2 126.2(4) . . ?
C5L N1L C1L 117.4(6) . . ?
C5L N1L Re1 120.6(5) . . ?
C1L N1L Re1 122.0(4) . . ?
N3L C11L C10L 123.2(7) . . ?
N3L C11L H11L 118.4 . . ?
C10L C11L H11L 118.4 . . ?
N10 C10 Re2 177.0(6) . . ?
N4 C4 Re1 178.3(7) . . ?
C141 C136 C137 119.2(7) . . ?
C141 C136 P2 121.1(5) . . ?
C137 C136 P2 119.5(5) . . ?
C5L C4L C3L 119.8(6) . . ?
C5L C4L C6L 118.1(7) . . ?
C3L C4L C6L 122.0(6) . . ?
N5 C5 Re1 176.5(6) . . ?
N2 C2 Re1 178.3(7) . . ?
C8L C9L C10L 119.3(7) . . ?
C8L C9L H9L 120.4 . . ?
C10L C9L H9L 120.4 . . ?
C140 C141 C136 120.9(7) . . ?
C140 C141 H141 119.6 . . ?
C136 C141 H141 119.6 . . ?
N2L C6L C4L 177.5(8) . . ?
N8 C8 Re2 177.5(7) . . ?
C3L C2L C1L 119.3(7) . . ?
C3L C2L H2L 120.4 . . ?
C1L C2L H2L 120.4 . . ?
N1L C5L C4L 122.3(7) . . ?
N1L C5L H5L 118.8 . . ?
C4L C5L H5L 118.8 . . ?
C9L C10L C11L 118.8(7) . . ?
C9L C10L C12L 119.2(6) . . ?
C11L C10L C12L 122.0(7) . . ?
N3L C7L C8L 124.6(7) . . ?
N3L C7L H7L 117.7 . . ?
C8L C7L H7L 117.7 . . ?
C144 C143 C142 119.6(7) . . ?
C144 C143 H143 120.2 . . ?
C142 C143 H143 120.2 . . ?
N4L C12L C10L 176.0(8) . . ?
C103 C102 C101 120.7(7) . . ?
C103 C102 H102 119.6 . . ?
C101 C102 H102 119.6 . . ?
N7 C7 Re2 178.7(6) . . ?
C146 C147 C142 119.8(6) . . ?
C146 C147 H147 120.1 . . ?
C142 C147 H147 120.1 . . ?
C158 C159 C154 120.6(7) . . ?
C158 C159 H159 119.7 . . ?
C154 C159 H159 119.7 . . ?
C128 C127 C126 120.6(7) . . ?
C128 C127 H127 119.7 . . ?
C126 C127 H127 119.7 . . ?
N9 C9 Re2 178.2(7) . . ?
N3 C3 Re1 177.9(7) . . ?
C145 C146 C147 119.6(7) . . ?
C145 C146 H146 120.2 . . ?
C147 C146 H146 120.2 . . ?
C126 C125 C124 120.6(6) . . ?
C126 C125 H125 119.7 . . ?
C124 C125 H125 119.7 . . ?
C124 C129 C128 120.2(7) . . ?
C124 C129 H129 119.9 . . ?
C128 C129 H129 119.9 . . ?
C2L C3L C4L 118.2(7) . . ?
C2L C3L H3L 120.9 . . ?
C4L C3L H3L 120.9 . . ?
C125 C126 C127 118.9(7) . . ?
C125 C126 H126 120.5 . . ?
C127 C126 H126 120.5 . . ?
N1L C1L C2L 123.0(7) . . ?
N1L C1L H1L 118.5 . . ?
C2L C1L H1L 118.5 . . ?
C143 C142 C147 119.7(6) . . ?
C143 C142 P2 120.3(5) . . ?
C147 C142 P2 119.9(5) . . ?
C100 C101 C102 119.0(7) . . ?
C100 C101 H101 120.5 . . ?
C102 C101 H101 120.5 . . ?
C135 C130 C131 119.7(7) . . ?
C135 C130 P2 120.3(5) . . ?
C131 C130 P2 119.9(5) . . ?
C107 C108 C109 120.8(7) . . ?
C107 C108 H108 119.6 . . ?
C109 C108 H108 119.6 . . ?
C121 C120 C119 119.8(7) . . ?
C121 C120 H120 120.1 . . ?
C119 C120 H120 120.1 . . ?
C144 C145 C146 120.7(7) . . ?
C144 C145 H145 119.6 . . ?
C146 C145 H145 119.6 . . ?
C118 C123 C122 119.3(7) . . ?
C118 C123 H123 120.4 . . ?
C122 C123 H123 120.4 . . ?
C132 C133 C134 120.1(7) . . ?
C132 C133 H133 119.9 . . ?
C134 C133 H133 119.9 . . ?
C101 C100 C105 120.7(7) . . ?
C101 C100 P1 120.4(5) . . ?
C105 C100 P1 117.7(5) . . ?
C138 C137 C136 120.2(7) . . ?
C138 C137 H137 119.9 . . ?
C136 C137 H137 119.9 . . ?
C155 C154 C159 118.8(6) . . ?
C155 C154 P3 118.5(5) . . ?
C159 C154 P3 122.7(5) . . ?
C9L C8L C7L 118.4(7) . . ?
C9L C8L H8L 120.8 . . ?
C7L C8L H8L 120.8 . . ?
C108 C107 C106 119.4(7) . . ?
C108 C107 H107 120.3 . . ?
C106 C107 H107 120.3 . . ?
C141 C140 C139 119.7(7) . . ?
C141 C140 H140 120.1 . . ?
C139 C140 H140 120.1 . . ?
C104 C105 C100 119.3(7) . . ?
C104 C105 H105 120.4 . . ?
C100 C105 H105 120.4 . . ?
C143 C144 C145 120.5(7) . . ?
C143 C144 H144 119.7 . . ?
C145 C144 H144 119.7 . . ?
C129 C124 C125 119.7(6) . . ?
C129 C124 P2 120.5(5) . . ?
C125 C124 P2 119.8(5) . . ?
C137 C138 C139 119.3(7) . . ?
C137 C138 H138 120.3 . . ?
C139 C138 H138 120.3 . . ?
C112 C113 C114 120.9(8) . . ?
C112 C113 H113 119.6 . . ?
C114 C113 H113 119.6 . . ?
C118 C119 C120 119.4(7) . . ?
C118 C119 H119 120.3 . . ?
C120 C119 H119 120.3 . . ?
C156 C157 C158 120.6(7) . . ?
C156 C157 H157 119.7 . . ?
C158 C157 H157 119.7 . . ?
C123 C118 C119 120.8(7) . . ?
C123 C118 P1 120.1(6) . . ?
C119 C118 P1 118.9(5) . . ?
C127 C128 C129 119.9(7) . . ?
C127 C128 H128 120 . . ?
C129 C128 H128 120 . . ?
C133 C132 C131 120.7(7) . . ?
C133 C132 H132 119.7 . . ?
C131 C132 H132 119.7 . . ?
C168 C167 C166 121.5(7) . . ?
C168 C167 H167 119.2 . . ?
C166 C167 H167 119.2 . . ?
C120 C121 C122 120.9(8) . . ?
C120 C121 H121 119.5 . . ?
C122 C121 H121 119.5 . . ?
C130 C131 C132 119.1(7) . . ?
C130 C131 H131 120.4 . . ?
C132 C131 H131 120.4 . . ?
C111 C106 C107 120.6(7) . . ?
C111 C106 P1 119.3(5) . . ?
C107 C106 P1 119.6(5) . . ?
C105 C104 C103 120.6(7) . . ?
C105 C104 H104 119.7 . . ?
C103 C104 H104 119.7 . . ?
C171 C166 C167 118.2(7) . . ?
C171 C166 P3 121.4(6) . . ?
C167 C166 P3 120.4(6) . . ?
C102 C103 C104 119.7(7) . . ?
C102 C103 H103 120.2 . . ?
C104 C103 H103 120.2 . . ?
C140 C139 C138 120.7(7) . . ?
C140 C139 H139 119.7 . . ?
C138 C139 H139 119.7 . . ?
C109 C110 C111 120.2(7) . . ?
C109 C110 H110 119.9 . . ?
C111 C110 H110 119.9 . . ?
C170 C171 C166 120.2(8) . . ?
C170 C171 H171 119.9 . . ?
C166 C171 H171 119.9 . . ?
C165 C160 C161 121.2(8) . . ?
C165 C160 P3 119.0(6) . . ?
C161 C160 P3 119.8(6) . . ?
C117 C112 C113 119.1(7) . . ?
C117 C112 P1 121.0(6) . . ?
C113 C112 P1 119.9(6) . . ?
C149 C148 C153 118.1(7) . . ?
C149 C148 P3 120.4(6) . . ?
C153 C148 P3 121.5(6) . . ?
C106 C111 C110 119.0(7) . . ?
C106 C111 H111 120.5 . . ?
C110 C111 H111 120.5 . . ?
C159 C158 C157 119.7(7) . . ?
C159 C158 H158 120.1 . . ?
C157 C158 H158 120.1 . . ?
C167 C168 C169 119.0(8) . . ?
C167 C168 H168 120.5 . . ?
C169 C168 H168 120.5 . . ?
C160 C165 C164 119.4(9) . . ?
C160 C165 H165 120.3 . . ?
C164 C165 H165 120.3 . . ?
C170 C169 C168 120.6(7) . . ?
C170 C169 H169 119.7 . . ?
C168 C169 H169 119.7 . . ?
C108 C109 C110 120.0(7) . . ?
C108 C109 H109 120 . . ?
C110 C109 H109 120 . . ?
C156 C155 C154 120.6(7) . . ?
C156 C155 H155 119.7 . . ?
C154 C155 H155 119.7 . . ?
C152 C153 C148 121.3(7) . . ?
C152 C153 H153 119.3 . . ?
C148 C153 H153 119.3 . . ?
C150 C149 C148 120.9(7) . . ?
C150 C149 H149 119.5 . . ?
C148 C149 H149 119.5 . . ?
C155 C156 C157 119.6(7) . . ?
C155 C156 H156 120.2 . . ?
C157 C156 H156 120.2 . . ?
C130 C135 C134 120.3(7) . . ?
C130 C135 H135 119.9 . . ?
C134 C135 H135 119.9 . . ?
C115 C114 C113 117.9(9) . . ?
C115 C114 H114 121 . . ?
C113 C114 H114 121 . . ?
C121 C122 C123 119.7(7) . . ?
C121 C122 H122 120.1 . . ?
C123 C122 H122 120.1 . . ?
C112 C117 C116 121.3(8) . . ?
C112 C117 H117 119.4 . . ?
C116 C117 H117 119.4 . . ?
C169 C170 C171 120.4(8) . . ?
C169 C170 H170 119.8 . . ?
C171 C170 H170 119.8 . . ?
C133 C134 C135 120.2(7) . . ?
C133 C134 H134 119.9 . . ?
C135 C134 H134 119.9 . . ?
C116 C115 C114 121.3(8) . . ?
C116 C115 H115 119.4 . . ?
C114 C115 H115 119.4 . . ?
C153 C152 C151 119.3(7) . . ?
C153 C152 H152 120.3 . . ?
C151 C152 H152 120.3 . . ?
C117 C116 C115 119.6(9) . . ?
C117 C116 H116 120.2 . . ?
C115 C116 H116 120.2 . . ?
C150 C151 C152 120.7(8) . . ?
C150 C151 H151 119.7 . . ?
C152 C151 H151 119.7 . . ?
C162 C161 C160 118.6(9) . . ?
C162 C161 H161 120.7 . . ?
C160 C161 H161 120.7 . . ?
C151 C150 C149 119.7(8) . . ?
C151 C150 H150 120.2 . . ?
C149 C150 H150 120.2 . . ?
C163 C162 C161 121.1(9) . . ?
C163 C162 H162 119.5 . . ?
C161 C162 H162 119.5 . . ?
C162 C163 C164 120.5(9) . . ?
C162 C163 H163 119.7 . . ?
C164 C163 H163 119.7 . . ?
C163 C164 C165 119.2(10) . . ?
C163 C164 H164 120.4 . . ?
C165 C164 H164 120.4 . . ?
C190 P4 C178 109.5(7) . . ?
C190 P4 C172 108.0(6) . . ?
C178 P4 C172 111.2(5) . . ?
C190 P4 C184 111.4(6) . . ?
C178 P4 C184 109.1(6) . . ?
C172 P4 C184 107.7(6) . . ?
C173 C172 C177 117.2(11) . . ?
C173 C172 P4 121.6(9) . . ?
C177 C172 P4 121.1(9) . . ?
C174 C173 C172 122.7(13) . . ?
C174 C173 H173 118.7 . . ?
C172 C173 H173 118.7 . . ?
C173 C174 C175 119.5(14) . . ?
C173 C174 H174 120.2 . . ?
C175 C174 H174 120.2 . . ?
C174 C175 C176 119.2(13) . . ?
C174 C175 H175 120.4 . . ?
C176 C175 H175 120.4 . . ?
C177 C176 C175 121.1(12) . . ?
C177 C176 H176 119.4 . . ?
C175 C176 H176 119.4 . . ?
C176 C177 C172 120.3(12) . . ?
C176 C177 H177 119.9 . . ?
C172 C177 H177 119.9 . . ?
C183 C178 C179 118.4(13) . . ?
C183 C178 P4 121.0(10) . . ?
C179 C178 P4 120.4(11) . . ?
C178 C179 C180 120.5(13) . . ?
C178 C179 H179 119.7 . . ?
C180 C179 H179 119.7 . . ?
C181 C180 C179 120.4(14) . . ?
C181 C180 H180 119.8 . . ?
C179 C180 H180 119.8 . . ?
C180 C181 C182 118.5(16) . . ?
C180 C181 H181 120.7 . . ?
C182 C181 H181 120.7 . . ?
C183 C182 C181 121.6(16) . . ?
C183 C182 H182 119.2 . . ?
C181 C182 H182 119.2 . . ?
C182 C183 C178 120.5(14) . . ?
C182 C183 H183 119.8 . . ?
C178 C183 H183 119.8 . . ?
C185 C184 C189 119.8(13) . . ?
C185 C184 P4 121.2(12) . . ?
C189 C184 P4 119.0(10) . . ?
C184 C185 C186 119.2(17) . . ?
C184 C185 H185 120.4 . . ?
C186 C185 H185 120.4 . . ?
C187 C186 C185 120(2) . . ?
C187 C186 H186 120.2 . . ?
C185 C186 H186 120.2 . . ?
C186 C187 C188 123(2) . . ?
C186 C187 H187 118.5 . . ?
C188 C187 H187 118.5 . . ?
C187 C188 C189 117.8(18) . . ?
C187 C188 H188 121.1 . . ?
C189 C188 H188 121.1 . . ?
C184 C189 C188 120.5(14) . . ?
C184 C189 H189 119.8 . . ?
C188 C189 H189 119.8 . . ?
C191 C190 C195 119.5(12) . . ?
C191 C190 P4 121.7(10) . . ?
C195 C190 P4 118.6(10) . . ?
C192 C191 C190 118.4(12) . . ?
C192 C191 H191 120.8 . . ?
C190 C191 H191 120.8 . . ?
C191 C192 C193 122.5(13) . . ?
C191 C192 H192 118.8 . . ?
C193 C192 H192 118.8 . . ?
C192 C193 C194 119.4(13) . . ?
C192 C193 H193 120.3 . . ?
C194 C193 H193 120.3 . . ?
C195 C194 C193 119.5(11) . . ?
C195 C194 H194 120.3 . . ?
C193 C194 H194 120.3 . . ?
C194 C195 C190 120.7(11) . . ?
C194 C195 H195 119.7 . . ?
C190 C195 H195 119.7 . . ?
Cl2S C1S Cl1S 111.6(7) . . ?
Cl2S C1S H1S1 109.3 . . ?
Cl1S C1S H1S1 109.3 . . ?
Cl2S C1S H1S2 109.3 . . ?
Cl1S C1S H1S2 109.3 . . ?
H1S1 C1S H1S2 108 . . ?
C214 P5 C196 107.8(11) . . ?
C214 P5 C208 113.1(13) . . ?
C196 P5 C208 109.1(13) . . ?
C214 P5 C202 109.3(10) . . ?
C196 P5 C202 110.8(12) . . ?
C208 P5 C202 106.8(13) . . ?
C201 C196 C197 117(3) . . ?
C201 C196 P5 122(3) . . ?
C197 C196 P5 120(2) . . ?
C196 C201 C200 124(4) . . ?
C196 C201 H201 118.2 . . ?
C200 C201 H201 118.2 . . ?
C198 C197 C196 124(3) . . ?
C198 C197 H197 118 . . ?
C196 C197 H197 118 . . ?
C201 C200 C199 118(3) . . ?
C201 C200 H200 121.1 . . ?
C199 C200 H200 121.1 . . ?
C198 C199 C200 120(3) . . ?
C198 C199 H199 119.9 . . ?
C200 C199 H199 119.9 . . ?
C197 C198 C199 116(3) . . ?
C197 C198 H198 122.1 . . ?
C199 C198 H198 122.1 . . ?
C202 C203 C204 119(3) . . ?
C202 C203 H203 120.3 . . ?
C204 C203 H203 120.3 . . ?
C203 C204 C205 117(5) . . ?
C203 C204 H204 121.5 . . ?
C205 C204 H204 121.5 . . ?
C205 C206 C207 122(5) . . ?
C205 C206 H206 119.2 . . ?
C207 C206 H206 119.2 . . ?
C206 C205 C204 119(8) . . ?
C206 C205 H205 120.4 . . ?
C204 C205 H205 120.4 . . ?
C207 C202 C203 118(3) . . ?
C207 C202 P5 122(2) . . ?
C203 C202 P5 120(2) . . ?
C206 C207 C202 125(3) . . ?
C206 C207 H207 117.7 . . ?
C202 C207 H207 117.7 . . ?
C209 C210 C211 113(3) . . ?
C209 C210 H210 123.5 . . ?
C211 C210 H210 123.5 . . ?
C208 C213 C212 121(3) . . ?
C208 C213 H213 119.6 . . ?
C212 C213 H213 119.6 . . ?
C213 C208 C209 119(3) . . ?
C213 C208 P5 120(3) . . ?
C209 C208 P5 121(2) . . ?
C210 C211 C212 122(4) . . ?
C210 C211 H211 119.1 . . ?
C212 C211 H211 119.1 . . ?
C208 C209 C210 127(3) . . ?
C208 C209 H209 116.6 . . ?
C210 C209 H209 116.6 . . ?
C213 C212 C211 119(4) . . ?
C213 C212 H212 120.6 . . ?
C211 C212 H212 120.6 . . ?
C218 C219 C214 120.1(19) . . ?
C218 C219 H219 119.9 . . ?
C214 C219 H219 119.9 . . ?
C217 C218 C219 119.9(17) . . ?
C217 C218 H218 120 . . ?
C219 C218 H218 120 . . ?
C214 C215 C216 120(2) . . ?
C214 C215 H215 119.8 . . ?
C216 C215 H215 119.8 . . ?
C215 C214 C219 120(2) . . ?
C215 C214 P5 123.0(18) . . ?
C219 C214 P5 116.8(16) . . ?
C218 C217 C216 120.6(17) . . ?
C218 C217 H217 119.7 . . ?
C216 C217 H217 119.7 . . ?
C215 C216 C217 118.8(16) . . ?
C215 C216 H216 120.6 . . ?
C217 C216 H216 120.6 . . ?
Cl3S C2S Cl4S 113(2) . . ?
Cl3S C2S H2S1 108.9 . . ?
Cl4S C2S H2S1 108.9 . . ?
Cl3S C2S H2S2 108.9 . . ?
Cl4S C2S H2S2 108.9 . . ?
H2S1 C2S H2S2 107.7 . . ?

loop_
_geom_bond_atom_site_label_1
_geom_bond_atom_site_label_2
_geom_bond_distance
_geom_bond_site_symmetry_2
_geom_bond_publ_flag
Re1 N1 1.679(6) . ?
Re1 C4 2.092(8) . ?
Re1 C2 2.108(8) . ?
Re1 C3 2.110(8) . ?
Re1 C5 2.113(8) . ?
Re1 N1L 2.517(6) . ?
Re2 N6 1.666(6) . ?
Re2 C10 2.109(8) . ?
Re2 C9 2.111(8) . ?
Re2 C8 2.113(9) . ?
Re2 C7 2.124(8) . ?
Re2 N3L 2.517(5) . ?
P2 C124 1.788(7) . ?
P2 C136 1.793(7) . ?
P2 C130 1.801(7) . ?
P2 C142 1.802(7) . ?
P3 C166 1.781(7) . ?
P3 C148 1.786(7) . ?
P3 C154 1.787(7) . ?
P3 C160 1.801(8) . ?
P1 C106 1.792(7) . ?
P1 C100 1.793(7) . ?
P1 C112 1.802(7) . ?
P1 C118 1.811(7) . ?
N3L C7L 1.341(8) . ?
N3L C11L 1.354(8) . ?
N1L C5L 1.339(8) . ?
N1L C1L 1.349(9) . ?
N10 C10 1.155(8) . ?
N8 C8 1.156(9) . ?
C11L C10L 1.387(9) . ?
C11L H11L 0.95 . ?
N7 C7 1.152(9) . ?
N2 C2 1.144(9) . ?
N4 C4 1.165(9) . ?
N9 C9 1.158(9) . ?
C136 C141 1.395(9) . ?
C136 C137 1.398(9) . ?
N3 C3 1.158(9) . ?
C4L C5L 1.382(9) . ?
C4L C3L 1.383(10) . ?
C4L C6L 1.443(10) . ?
C5 N5 1.148(9) . ?
N4L C12L 1.151(9) . ?
C9L C8L 1.364(10) . ?
C9L C10L 1.379(9) . ?
C9L H9L 0.95 . ?
C141 C140 1.369(9) . ?
C141 H141 0.95 . ?
C6L N2L 1.144(9) . ?
C2L C3L 1.368(9) . ?
C2L C1L 1.383(10) . ?
C2L H2L 0.95 . ?
C5L H5L 0.95 . ?
C10L C12L 1.435(10) . ?
C7L C8L 1.382(10) . ?
C7L H7L 0.95 . ?
C143 C144 1.378(9) . ?
C143 C142 1.396(9) . ?
C143 H143 0.95 . ?
C102 C103 1.383(10) . ?
C102 C101 1.392(10) . ?
C102 H102 0.95 . ?
C147 C146 1.388(9) . ?
C147 C142 1.402(9) . ?
C147 H147 0.95 . ?
C159 C158 1.370(9) . ?
C159 C154 1.400(9) . ?
C159 H159 0.95 . ?
C127 C128 1.382(10) . ?
C127 C126 1.388(9) . ?
C127 H127 0.95 . ?
C146 C145 1.380(10) . ?
C146 H146 0.95 . ?
C125 C126 1.381(9) . ?
C125 C124 1.399(9) . ?
C125 H125 0.95 . ?
C129 C124 1.369(9) . ?
C129 C128 1.385(9) . ?
C129 H129 0.95 . ?
C3L H3L 0.95 . ?
C126 H126 0.95 . ?
C1L H1L 0.95 . ?
C101 C100 1.382(9) . ?
C101 H101 0.95 . ?
C130 C135 1.369(9) . ?
C130 C131 1.384(10) . ?
C108 C107 1.375(10) . ?
C108 C109 1.377(10) . ?
C108 H108 0.95 . ?
C120 C121 1.361(10) . ?
C120 C119 1.394(10) . ?
C120 H120 0.95 . ?
C145 C144 1.379(10) . ?
C145 H145 0.95 . ?
C123 C118 1.371(10) . ?
C123 C122 1.398(10) . ?
C123 H123 0.95 . ?
C133 C132 1.351(10) . ?
C133 C134 1.368(10) . ?
C133 H133 0.95 . ?
C100 C105 1.402(9) . ?
C137 C138 1.380(9) . ?
C137 H137 0.95 . ?
C154 C155 1.398(9) . ?
C8L H8L 0.95 . ?
C107 C106 1.397(9) . ?
C107 H107 0.95 . ?
C140 C139 1.380(10) . ?
C140 H140 0.95 . ?
C105 C104 1.376(10) . ?
C105 H105 0.95 . ?
C144 H144 0.95 . ?
C138 C139 1.401(10) . ?
C138 H138 0.95 . ?
C113 C112 1.390(10) . ?
C113 C114 1.399(10) . ?
C113 H113 0.95 . ?
C119 C118 1.391(10) . ?
C119 H119 0.95 . ?
C157 C156 1.386(10) . ?
C157 C158 1.387(9) . ?
C157 H157 0.95 . ?
C128 H128 0.95 . ?
C132 C131 1.389(10) . ?
C132 H132 0.95 . ?
C167 C168 1.367(10) . ?
C167 C166 1.400(10) . ?
C167 H167 0.95 . ?
C121 C122 1.384(11) . ?
C121 H121 0.95 . ?
C131 H131 0.95 . ?
C106 C111 1.385(9) . ?
C104 C103 1.387(10) . ?
C104 H104 0.95 . ?
C166 C171 1.390(10) . ?
C103 H103 0.95 . ?
C139 H139 0.95 . ?
C110 C109 1.387(10) . ?
C110 C111 1.397(10) . ?
C110 H110 0.95 . ?
C171 C170 1.373(10) . ?
C171 H171 0.95 . ?
C160 C165 1.374(10) . ?
C160 C161 1.379(10) . ?
C112 C117 1.373(10) . ?
C148 C149 1.387(10) . ?
C148 C153 1.396(10) . ?
C111 H111 0.95 . ?
C158 H158 0.95 . ?
C168 C169 1.379(11) . ?
C168 H168 0.95 . ?
C165 C164 1.388(11) . ?
C165 H165 0.95 . ?
C169 C170 1.373(11) . ?
C169 H169 0.95 . ?
C109 H109 0.95 . ?
C155 C156 1.376(10) . ?
C155 H155 0.95 . ?
C153 C152 1.366(10) . ?
C153 H153 0.95 . ?
C149 C150 1.385(11) . ?
C149 H149 0.95 . ?
C156 H156 0.95 . ?
C135 C134 1.374(10) . ?
C135 H135 0.95 . ?
C114 C115 1.393(12) . ?
C114 H114 0.95 . ?
C122 H122 0.95 . ?
C117 C116 1.373(11) . ?
C117 H117 0.95 . ?
C170 H170 0.95 . ?
C134 H134 0.95 . ?
C115 C116 1.374(13) . ?
C115 H115 0.95 . ?
C152 C151 1.392(10) . ?
C152 H152 0.95 . ?
C116 H116 0.95 . ?
C151 C150 1.365(11) . ?
C151 H151 0.95 . ?
C161 C162 1.372(12) . ?
C161 H161 0.95 . ?
C150 H150 0.95 . ?
C162 C163 1.361(14) . ?
C162 H162 0.95 . ?
C163 C164 1.379(13) . ?
C163 H163 0.95 . ?
C164 H164 0.95 . ?
P4 C190 1.782(15) . ?
P4 C178 1.786(13) . ?
P4 C172 1.790(11) . ?
P4 C184 1.798(12) . ?
C172 C173 1.360(15) . ?
C172 C177 1.412(15) . ?
C173 C174 1.343(18) . ?
C173 H173 0.95 . ?
C174 C175 1.360(17) . ?
C174 H174 0.95 . ?
C175 C176 1.387(17) . ?
C175 H175 0.95 . ?
C176 C177 1.319(17) . ?
C176 H176 0.95 . ?
C177 H177 0.95 . ?
C178 C183 1.385(18) . ?
C178 C179 1.391(13) . ?
C179 C180 1.410(15) . ?
C179 H179 0.95 . ?
C180 C181 1.35(3) . ?
C180 H180 0.95 . ?
C181 C182 1.40(2) . ?
C181 H181 0.95 . ?
C182 C183 1.37(2) . ?
C182 H182 0.95 . ?
C183 H183 0.95 . ?
C184 C185 1.360(18) . ?
C184 C189 1.393(18) . ?
C185 C186 1.43(2) . ?
C185 H185 0.95 . ?
C186 C187 1.32(4) . ?
C186 H186 0.95 . ?
C187 C188 1.37(4) . ?
C187 H187 0.95 . ?
C188 C189 1.400(18) . ?
C188 H188 0.95 . ?
C189 H189 0.95 . ?
C190 C191 1.405(18) . ?
C190 C195 1.411(19) . ?
C191 C192 1.374(17) . ?
C191 H191 0.95 . ?
C192 C193 1.376(18) . ?
C192 H192 0.95 . ?
C193 C194 1.406(19) . ?
C193 H193 0.95 . ?
C194 C195 1.369(15) . ?
C194 H194 0.95 . ?
C195 H195 0.95 . ?
C1S Cl2S 1.761(14) . ?
C1S Cl1S 1.763(14) . ?
C1S H1S1 0.99 . ?
C1S H1S2 0.99 . ?
P5 C214 1.78(3) . ?
P5 C196 1.79(3) . ?
P5 C208 1.79(3) . ?
P5 C202 1.80(3) . ?
C196 C201 1.29(5) . ?
C196 C197 1.39(4) . ?
C201 C200 1.39(5) . ?
C201 H201 0.95 . ?
C197 C198 1.36(4) . ?
C197 H197 0.95 . ?
C200 C199 1.39(2) . ?
C200 H200 0.95 . ?
C199 C198 1.392(19) . ?
C199 H199 0.95 . ?
C198 H198 0.95 . ?
C203 C202 1.39(4) . ?
C203 C204 1.42(4) . ?
C203 H203 0.95 . ?
C204 C205 1.47(9) . ?
C204 H204 0.95 . ?
C206 C205 1.31(10) . ?
C206 C207 1.31(5) . ?
C206 H206 0.95 . ?
C205 H205 0.95 . ?
C202 C207 1.36(4) . ?
C207 H207 0.95 . ?
C210 C209 1.392(19) . ?
C210 C211 1.40(2) . ?
C210 H210 0.95 . ?
C213 C208 1.33(5) . ?
C213 C212 1.394(19) . ?
C213 H213 0.95 . ?
C208 C209 1.34(5) . ?
C211 C212 1.40(2) . ?
C211 H211 0.95 . ?
C209 H209 0.95 . ?
C212 H212 0.95 . ?
C219 C218 1.387(17) . ?
C219 C214 1.395(19) . ?
C219 H219 0.95 . ?
C218 C217 1.387(17) . ?
C218 H218 0.95 . ?
C215 C214 1.389(18) . ?
C215 C216 1.400(17) . ?
C215 H215 0.95 . ?
C217 C216 1.406(19) . ?
C217 H217 0.95 . ?
C216 H216 0.95 . ?
Cl3S C2S 1.69(2) . ?
Cl4S C2S 1.70(2) . ?
C2S H2S1 0.99 . ?
C2S H2S2 0.99 . ?
